data_4105234
loop_
_publ_author_name
'Michaela Zirngast'
'Michaela Flock'
'Judith Baumgartner'
'Christoph Marschner'

_publ_section_title
;
 Group 4 Metallocene Complexes of Disilenes, Digermenes, and a Silagermene
;
_journal_name_full 'Journal of the American Chemical Society'
_journal_page_first 15952
_journal_page_last 15962
_journal_paper_doi 10.1021/ja905654r
_journal_volume 131
_journal_year 2009
_chemical_formula_sum 'C31 H61 P Si6 Zr'
_chemical_formula_weight 724.53
_chemical_name_systematic
; 
 ? 
;
_space_group_IT_number 14
_symmetry_cell_setting monoclinic
_symmetry_space_group_name_Hall '-P 2ybc'
_symmetry_space_group_name_H-M 'P 1 21/c 1'
_atom_sites_solution_hydrogens geom
_atom_sites_solution_primary direct
_atom_sites_solution_secondary difmap
_audit_creation_method SHELXL-97
_cell_angle_alpha 90.00
_cell_angle_beta 110.76(3)
_cell_angle_gamma 90.00
_cell_formula_units_Z 4
_cell_length_a 16.861(3)
_cell_length_b 10.925(2)
_cell_length_c 23.401(5)
_cell_measurement_reflns_used 5450
_cell_measurement_temperature 100(2)
_cell_measurement_theta_max 50.300
_cell_measurement_theta_min 4.494
_cell_volume 4030.7(16)
_computing_cell_refinement 'Bruker XSCANS'
_computing_data_collection 'Bruker XSCANS'
_computing_data_reduction 'Bruker SHELXTL'
_computing_molecular_graphics 'Bruker SHELXTL'
_computing_publication_material 'Bruker SHELXTL'
_computing_structure_refinement 'SHELXL-97 (Sheldrick, 1997)'
_computing_structure_solution 'SHELXS-97 (Sheldrick, 1990)'
_diffrn_ambient_temperature 100(2)
_diffrn_measured_fraction_theta_full 0.999
_diffrn_measured_fraction_theta_max 0.999
_diffrn_measurement_device_type 'SMART APEX'
_diffrn_measurement_method '\w scans'
_diffrn_radiation_monochromator graphite
_diffrn_radiation_source 'fine-focus sealed tube'
_diffrn_radiation_type MoK\a
_diffrn_radiation_wavelength 0.71073
_diffrn_reflns_av_R_equivalents 0.0628
_diffrn_reflns_av_sigmaI/netI 0.0552
_diffrn_reflns_limit_h_max 20
_diffrn_reflns_limit_h_min -20
_diffrn_reflns_limit_k_max 12
_diffrn_reflns_limit_k_min -12
_diffrn_reflns_limit_l_max 27
_diffrn_reflns_limit_l_min -27
_diffrn_reflns_number 28324
_diffrn_reflns_theta_full 25.00
_diffrn_reflns_theta_max 25.00
_diffrn_reflns_theta_min 1.85
_exptl_absorpt_coefficient_mu 0.510
_exptl_absorpt_correction_T_max 0.8962
_exptl_absorpt_correction_T_min 0.8458
_exptl_absorpt_correction_type multi-scan
_exptl_absorpt_process_details SADABS
_exptl_crystal_colour orange
_exptl_crystal_density_diffrn 1.194
_exptl_crystal_description blocks
_exptl_crystal_F_000 1544
_exptl_crystal_size_max 0.34
_exptl_crystal_size_mid 0.28
_exptl_crystal_size_min 0.22
_refine_diff_density_max 5.629
_refine_diff_density_min -0.625
_refine_diff_density_rms 0.139
_refine_ls_extinction_method none
_refine_ls_goodness_of_fit_ref 0.994
_refine_ls_hydrogen_treatment constr
_refine_ls_matrix_type full
_refine_ls_number_parameters 367
_refine_ls_number_reflns 7066
_refine_ls_number_restraints 0
_refine_ls_restrained_S_all 0.994
_refine_ls_R_factor_all 0.0787
_refine_ls_R_factor_gt 0.0634
_refine_ls_shift/su_max 0.638
_refine_ls_shift/su_mean 0.103
_refine_ls_structure_factor_coef Fsqd
_refine_ls_weighting_details 'calc w=1/[\s^2^(Fo^2^)+(0.2000P)^2^+0.0000P] where P=(Fo^2^+2Fc^2^)/3'
_refine_ls_weighting_scheme calc
_refine_ls_wR_factor_gt 0.2189
_refine_ls_wR_factor_ref 0.2438
_reflns_number_gt 5728
_reflns_number_total 7066
_reflns_threshold_expression >2sigma(I)
_cod_data_source_file ja905654r_si_002_1.cif
_cod_data_source_block 590j_5
_cod_original_cell_volume 4030.6(14)
_cod_database_code 4105234

loop_
_symmetry_equiv_pos_as_xyz
'x, y, z'
'-x, y+1/2, -z+1/2'
'-x, -y, -z'
'x, -y-1/2, z-1/2'

loop_
_atom_site_label
_atom_site_type_symbol
_atom_site_fract_x
_atom_site_fract_y
_atom_site_fract_z
_atom_site_U_iso_or_equiv
_atom_site_adp_type
_atom_site_occupancy
_atom_site_symmetry_multiplicity
_atom_site_calc_flag
_atom_site_refinement_flags
Zr1 Zr 0.26757(3) 0.51556(5) 0.06716(2) 0.0135(2) Uani 1 1 d .
P1 P 0.26694(9) 0.55784(13) -0.04884(6) 0.0196(4) Uani 1 1 d .
Si1 Si 0.38377(10) 0.19709(14) 0.20103(7) 0.0205(4) Uani 1 1 d .
Si2 Si 0.26441(9) 0.28388(13) 0.12462(7) 0.0156(4) Uani 1 1 d .
Si3 Si 0.25821(9) 0.27018(13) 0.02357(7) 0.0148(3) Uani 1 1 d .
Si4 Si 0.13505(9) 0.17073(14) -0.03961(7) 0.0187(4) Uani 1 1 d .
Si5 Si 0.15653(9) 0.19889(14) 0.15657(7) 0.0200(4) Uani 1 1 d .
Si6 Si 0.36546(10) 0.15607(14) 0.00553(7) 0.0191(4) Uani 1 1 d .
C1 C 0.3975(4) 0.5186(5) 0.1620(3) 0.0265(14) Uani 1 1 d .
H1 H 0.3995 0.4674 0.1953 0.032 Uiso 1 1 calc R
C2 C 0.3660(3) 0.6375(5) 0.1518(3) 0.0244(13) Uani 1 1 d .
H2 H 0.3417 0.6806 0.1768 0.029 Uiso 1 1 calc R
C3 C 0.3759(3) 0.6832(6) 0.0992(3) 0.0276(14) Uani 1 1 d .
H3 H 0.3600 0.7622 0.0820 0.033 Uiso 1 1 calc R
C4 C 0.4138(3) 0.5897(6) 0.0765(3) 0.0269(13) Uani 1 1 d .
H4 H 0.4289 0.5952 0.0411 0.032 Uiso 1 1 calc R
C5 C 0.4257(4) 0.4878(5) 0.1145(3) 0.0244(13) Uani 1 1 d .
H5 H 0.4488 0.4113 0.1090 0.029 Uiso 1 1 calc R
C6 C 0.1757(4) 0.6840(6) 0.0816(3) 0.0294(14) Uani 1 1 d .
H6 H 0.2016 0.7573 0.1014 0.035 Uiso 1 1 calc R
C7 C 0.1580(4) 0.5810(6) 0.1102(3) 0.0292(14) Uani 1 1 d .
H7 H 0.1714 0.5707 0.1529 0.035 Uiso 1 1 calc R
C8 C 0.1168(3) 0.4952(5) 0.0646(3) 0.0231(13) Uani 1 1 d .
H8 H 0.0958 0.4176 0.0708 0.028 Uiso 1 1 calc R
C9 C 0.1123(4) 0.5453(5) 0.0076(3) 0.0228(12) Uani 1 1 d .
H9 H 0.0885 0.5063 -0.0310 0.027 Uiso 1 1 calc R
C10 C 0.1485(3) 0.6609(5) 0.0179(3) 0.0212(12) Uani 1 1 d .
H10 H 0.1541 0.7148 -0.0123 0.025 Uiso 1 1 calc R
C11 C 0.4063(4) 0.2718(6) 0.2775(3) 0.0311(14) Uani 1 1 d .
H11A H 0.4280 0.2105 0.3099 0.047 Uiso 1 1 calc R
H11B H 0.3540 0.3076 0.2793 0.047 Uiso 1 1 calc R
H11C H 0.4488 0.3364 0.2831 0.047 Uiso 1 1 calc R
C12 C 0.3691(4) 0.0295(5) 0.2116(3) 0.0299(14) Uani 1 1 d .
H12A H 0.3684 -0.0152 0.1751 0.045 Uiso 1 1 calc R
H12B H 0.3153 0.0165 0.2179 0.045 Uiso 1 1 calc R
H12C H 0.4160 -0.0004 0.2473 0.045 Uiso 1 1 calc R
C13 C 0.4883(3) 0.2072(6) 0.1885(3) 0.0260(13) Uani 1 1 d .
H13A H 0.5080 0.2923 0.1934 0.039 Uiso 1 1 calc R
H13B H 0.4808 0.1790 0.1472 0.039 Uiso 1 1 calc R
H13C H 0.5304 0.1556 0.2185 0.039 Uiso 1 1 calc R
C14 C 0.0364(4) 0.2145(6) -0.0251(3) 0.0288(14) Uani 1 1 d .
H14A H -0.0119 0.1685 -0.0527 0.043 Uiso 1 1 calc R
H14B H 0.0261 0.3024 -0.0324 0.043 Uiso 1 1 calc R
H14C H 0.0435 0.1955 0.0173 0.043 Uiso 1 1 calc R
C15 C 0.1457(4) -0.0001(5) -0.0310(3) 0.0292(14) Uani 1 1 d .
H15A H 0.1651 -0.0216 0.0124 0.044 Uiso 1 1 calc R
H15B H 0.1870 -0.0293 -0.0486 0.044 Uiso 1 1 calc R
H15C H 0.0906 -0.0385 -0.0523 0.044 Uiso 1 1 calc R
C16 C 0.1105(4) 0.1998(6) -0.1244(3) 0.0328(15) Uani 1 1 d .
H16A H 0.0702 0.1381 -0.1484 0.049 Uiso 1 1 calc R
H16B H 0.1629 0.1948 -0.1334 0.049 Uiso 1 1 calc R
H16C H 0.0856 0.2815 -0.1351 0.049 Uiso 1 1 calc R
C17 C 0.0537(4) 0.2845(6) 0.1405(3) 0.0318(15) Uani 1 1 d .
H17A H 0.0236 0.2897 0.0962 0.048 Uiso 1 1 calc R
H17B H 0.0657 0.3672 0.1576 0.048 Uiso 1 1 calc R
H17C H 0.0183 0.2411 0.1593 0.048 Uiso 1 1 calc R
C18 C 0.1276(4) 0.0393(5) 0.1272(3) 0.0294(14) Uani 1 1 d .
H18A H 0.1793 -0.0097 0.1362 0.044 Uiso 1 1 calc R
H18B H 0.0972 0.0417 0.0829 0.044 Uiso 1 1 calc R
H18C H 0.0911 0.0024 0.1471 0.044 Uiso 1 1 calc R
C19 C 0.1946(4) 0.1873(6) 0.2422(3) 0.0313(14) Uani 1 1 d .
H19A H 0.1469 0.1658 0.2549 0.047 Uiso 1 1 calc R
H19B H 0.2183 0.2661 0.2602 0.047 Uiso 1 1 calc R
H19C H 0.2384 0.1239 0.2561 0.047 Uiso 1 1 calc R
C20 C 0.3866(4) 0.0055(5) 0.0476(3) 0.0281(14) Uani 1 1 d .
H20A H 0.4321 -0.0379 0.0391 0.042 Uiso 1 1 calc R
H20B H 0.3349 -0.0445 0.0338 0.042 Uiso 1 1 calc R
H20C H 0.4036 0.0205 0.0916 0.042 Uiso 1 1 calc R
C21 C 0.3337(4) 0.1146(6) -0.0788(3) 0.0320(14) Uani 1 1 d .
H21A H 0.3795 0.0678 -0.0852 0.048 Uiso 1 1 calc R
H21B H 0.3234 0.1897 -0.1033 0.048 Uiso 1 1 calc R
H21C H 0.2819 0.0651 -0.0913 0.048 Uiso 1 1 calc R
C22 C 0.4716(3) 0.2334(6) 0.0234(3) 0.0268(13) Uani 1 1 d .
H22A H 0.5001 0.2391 0.0678 0.040 Uiso 1 1 calc R
H22B H 0.4632 0.3158 0.0057 0.040 Uiso 1 1 calc R
H22C H 0.5067 0.1854 0.0060 0.040 Uiso 1 1 calc R
C23 C 0.2880(4) 0.7166(5) -0.0639(3) 0.0274(13) Uani 1 1 d .
H23A H 0.2822 0.7252 -0.1069 0.041 Uiso 1 1 calc R
H23B H 0.3458 0.7389 -0.0378 0.041 Uiso 1 1 calc R
H23C H 0.2474 0.7707 -0.0552 0.041 Uiso 1 1 calc R
C24 C 0.3399(5) 0.4779(6) -0.0787(3) 0.0347(16) Uani 1 1 d .
H24A H 0.3235 0.3916 -0.0857 0.052 Uiso 1 1 calc R
H24B H 0.3979 0.4839 -0.0491 0.052 Uiso 1 1 calc R
H24C H 0.3372 0.5156 -0.1174 0.052 Uiso 1 1 calc R
C25 C 0.1669(4) 0.5341(6) -0.1123(3) 0.0325(15) Uani 1 1 d .
H25A H 0.1763 0.5428 -0.1511 0.049 Uiso 1 1 calc R
H25B H 0.1253 0.5950 -0.1102 0.049 Uiso 1 1 calc R
H25C H 0.1454 0.4517 -0.1096 0.049 Uiso 1 1 calc R
C26 C 0.2766(4) 0.6184(6) 0.2881(3) 0.0338(15) Uani 1 1 d .
H26 H 0.3283 0.5738 0.3028 0.041 Uiso 1 1 calc R
C27 C 0.2762(4) 0.7390(6) 0.2726(3) 0.0369(16) Uani 1 1 d .
H27 H 0.3283 0.7776 0.2762 0.044 Uiso 1 1 calc R
C28 C 0.2028(4) 0.8056(6) 0.2521(3) 0.0312(14) Uani 1 1 d .
H28 H 0.2037 0.8898 0.2421 0.037 Uiso 1 1 calc R
C29 C 0.1261(4) 0.7467(6) 0.2460(3) 0.0297(14) Uani 1 1 d .
H29 H 0.0751 0.7928 0.2307 0.036 Uiso 1 1 calc R
C30 C 0.1208(4) 0.6245(6) 0.2610(3) 0.0294(14) Uani 1 1 d .
H30 H 0.0686 0.5864 0.2576 0.035 Uiso 1 1 calc R
C31 C 0.1994(4) 0.5614(6) 0.2819(3) 0.0338(15) Uani 1 1 d .
H31 H 0.1997 0.4771 0.2921 0.041 Uiso 1 1 calc R

loop_
_atom_site_aniso_label
_atom_site_aniso_U_11
_atom_site_aniso_U_22
_atom_site_aniso_U_33
_atom_site_aniso_U_23
_atom_site_aniso_U_13
_atom_site_aniso_U_12
Zr1 0.0138(3) 0.0123(3) 0.0127(3) -0.00005(19) 0.0028(2) 0.00033(18)
P1 0.0250(8) 0.0168(8) 0.0165(7) 0.0009(6) 0.0067(6) -0.0006(6)
Si1 0.0181(8) 0.0209(8) 0.0183(8) 0.0053(6) 0.0013(6) 0.0016(6)
Si2 0.0161(8) 0.0156(8) 0.0142(7) 0.0014(6) 0.0041(6) 0.0012(6)
Si3 0.0156(7) 0.0142(7) 0.0143(7) -0.0007(6) 0.0049(6) 0.0006(6)
Si4 0.0174(8) 0.0164(8) 0.0193(8) -0.0034(6) 0.0027(6) -0.0007(6)
Si5 0.0201(8) 0.0200(8) 0.0203(8) 0.0027(6) 0.0077(6) -0.0011(6)
Si6 0.0197(8) 0.0178(8) 0.0212(8) -0.0029(6) 0.0090(6) 0.0019(6)
C1 0.024(3) 0.025(3) 0.023(3) 0.001(2) -0.002(3) -0.006(2)
C2 0.019(3) 0.024(3) 0.021(3) -0.005(2) -0.004(2) -0.003(2)
C3 0.018(3) 0.025(3) 0.027(3) 0.001(3) -0.007(2) -0.011(2)
C4 0.014(3) 0.037(4) 0.026(3) 0.000(3) 0.004(2) -0.009(3)
C5 0.016(3) 0.027(3) 0.024(3) -0.004(2) -0.001(2) 0.002(2)
C6 0.027(3) 0.022(3) 0.036(4) -0.009(3) 0.009(3) 0.002(3)
C7 0.026(3) 0.039(4) 0.023(3) -0.001(3) 0.009(3) 0.015(3)
C8 0.019(3) 0.025(3) 0.032(3) 0.012(2) 0.016(3) 0.008(2)
C9 0.020(3) 0.026(3) 0.021(3) 0.002(2) 0.005(2) 0.005(2)
C10 0.020(3) 0.021(3) 0.023(3) 0.008(2) 0.008(2) 0.005(2)
C11 0.021(3) 0.043(4) 0.022(3) 0.000(3) -0.001(2) 0.004(3)
C12 0.028(3) 0.025(3) 0.035(4) 0.011(3) 0.009(3) 0.009(3)
C13 0.016(3) 0.030(3) 0.026(3) 0.010(3) -0.001(2) 0.006(2)
C14 0.024(3) 0.028(3) 0.030(3) -0.007(3) 0.003(3) -0.001(3)
C15 0.027(3) 0.024(3) 0.038(4) -0.006(3) 0.013(3) -0.001(3)
C16 0.045(4) 0.024(3) 0.019(3) -0.003(3) -0.003(3) -0.001(3)
C17 0.027(3) 0.038(4) 0.037(4) 0.010(3) 0.019(3) 0.006(3)
C18 0.030(3) 0.026(3) 0.030(3) 0.003(3) 0.008(3) -0.005(3)
C19 0.038(4) 0.031(3) 0.025(3) 0.003(3) 0.013(3) -0.003(3)
C20 0.027(3) 0.015(3) 0.040(4) 0.001(3) 0.009(3) 0.009(2)
C21 0.037(4) 0.030(4) 0.032(3) -0.007(3) 0.015(3) -0.001(3)
C22 0.019(3) 0.034(4) 0.030(3) 0.004(3) 0.012(3) 0.002(3)
C23 0.032(3) 0.022(3) 0.030(3) 0.002(3) 0.014(3) -0.002(3)
C24 0.047(4) 0.035(4) 0.031(4) 0.001(3) 0.025(3) 0.007(3)
C25 0.038(4) 0.041(4) 0.018(3) -0.001(3) 0.010(3) -0.008(3)
C26 0.032(4) 0.045(4) 0.025(3) 0.002(3) 0.010(3) 0.010(3)
C27 0.038(4) 0.053(5) 0.023(3) -0.001(3) 0.016(3) -0.006(3)
C28 0.038(4) 0.030(3) 0.025(3) 0.001(3) 0.010(3) -0.001(3)
C29 0.036(4) 0.030(3) 0.019(3) 0.002(3) 0.004(3) 0.015(3)
C30 0.030(3) 0.037(4) 0.017(3) 0.003(3) 0.003(2) 0.006(3)
C31 0.047(4) 0.028(4) 0.024(3) 0.002(3) 0.010(3) 0.005(3)

loop_
_atom_type_symbol
_atom_type_description
_atom_type_scat_dispersion_real
_atom_type_scat_dispersion_imag
_atom_type_scat_source
C C 0.0033 0.0016 'International Tables Vol C Tables 4.2.6.8 and 6.1.1.4'
H H 0.0000 0.0000 'International Tables Vol C Tables 4.2.6.8 and 6.1.1.4'
Si Si 0.0817 0.0704 'International Tables Vol C Tables 4.2.6.8 and 6.1.1.4'
P P 0.1023 0.0942 'International Tables Vol C Tables 4.2.6.8 and 6.1.1.4'
Zr Zr -2.9673 0.5597 'International Tables Vol C Tables 4.2.6.8 and 6.1.1.4'

loop_
_geom_angle_atom_site_label_1
_geom_angle_atom_site_label_2
_geom_angle_atom_site_label_3
_geom_angle
C2 Zr1 C7 84.6(2)
C2 Zr1 C3 32.44(19)
C7 Zr1 C3 103.5(2)
C2 Zr1 C1 32.45(18)
C7 Zr1 C1 100.3(2)
C3 Zr1 C1 53.82(19)
C2 Zr1 C10 103.22(19)
C7 Zr1 C10 54.31(19)
C3 Zr1 C10 93.1(2)
C1 Zr1 C10 135.05(19)
C2 Zr1 C5 53.65(19)
C7 Zr1 C5 132.5(2)
C3 Zr1 C5 53.86(19)
C1 Zr1 C5 32.3(2)
C10 Zr1 C5 146.34(19)
C2 Zr1 C9 130.20(19)
C7 Zr1 C9 54.06(19)
C3 Zr1 C9 125.23(19)
C1 Zr1 C9 154.3(2)
C10 Zr1 C9 32.11(18)
C5 Zr1 C9 172.99(19)
C2 Zr1 C6 76.6(2)
C7 Zr1 C6 32.3(2)
C3 Zr1 C6 80.9(2)
C1 Zr1 C6 105.0(2)
C10 Zr1 C6 32.95(19)
C5 Zr1 C6 129.69(19)
C9 Zr1 C6 53.63(19)
C2 Zr1 C8 116.7(2)
C7 Zr1 C8 32.4(2)
C3 Zr1 C8 133.7(2)
C1 Zr1 C8 125.3(2)
C10 Zr1 C8 53.76(18)
C5 Zr1 C8 154.0(2)
C9 Zr1 C8 32.64(19)
C6 Zr1 C8 53.41(19)
C2 Zr1 C4 53.3(2)
C7 Zr1 C4 135.2(2)
C3 Zr1 C4 32.4(2)
C1 Zr1 C4 53.1(2)
C10 Zr1 C4 115.81(19)
C5 Zr1 C4 32.06(19)
C9 Zr1 C4 142.97(19)
C6 Zr1 C4 112.5(2)
C8 Zr1 C4 165.92(19)
C2 Zr1 P1 117.82(15)
C7 Zr1 P1 127.17(14)
C3 Zr1 P1 85.43(15)
C1 Zr1 P1 124.63(16)
C10 Zr1 P1 73.52(13)
C5 Zr1 P1 95.00(15)
C9 Zr1 P1 78.01(14)
C6 Zr1 P1 102.92(15)
C8 Zr1 P1 109.80(14)
C4 Zr1 P1 72.19(14)
C2 Zr1 Si3 136.77(14)
C7 Zr1 Si3 117.22(15)
C3 Zr1 Si3 137.39(15)
C1 Zr1 Si3 104.43(14)
C10 Zr1 Si3 119.91(14)
C5 Zr1 Si3 87.70(14)
C9 Zr1 Si3 90.50(14)
C6 Zr1 Si3 141.30(14)
C8 Zr1 Si3 88.91(14)
C4 Zr1 Si3 105.10(15)
P1 Zr1 Si3 79.89(5)
C25 P1 C24 99.9(3)
C25 P1 C23 99.4(3)
C24 P1 C23 100.1(3)
C25 P1 Zr1 117.2(2)
C24 P1 Zr1 121.8(2)
C23 P1 Zr1 114.6(2)
C13 Si1 C12 104.5(3)
C13 Si1 C11 103.7(3)
C12 Si1 C11 106.9(3)
C13 Si1 Si2 116.73(19)
C12 Si1 Si2 112.0(2)
C11 Si1 Si2 112.1(2)
Si3 Si2 Si1 117.43(8)
Si3 Si2 Si5 121.81(8)
Si1 Si2 Si5 98.39(8)
Si3 Si2 Zr1 65.44(5)
Si1 Si2 Zr1 123.68(7)
Si5 Si2 Zr1 129.16(7)
Si2 Si3 Si4 112.33(8)
Si2 Si3 Si6 117.01(8)
Si4 Si3 Si6 101.91(8)
Si2 Si3 Zr1 66.46(5)
Si4 Si3 Zr1 125.81(7)
Si6 Si3 Zr1 127.81(7)
C14 Si4 C15 106.9(3)
C14 Si4 C16 105.5(3)
C15 Si4 C16 104.7(3)
C14 Si4 Si3 114.3(2)
C15 Si4 Si3 111.3(2)
C16 Si4 Si3 113.4(2)
C17 Si5 C19 100.9(3)
C17 Si5 C18 106.7(3)
C19 Si5 C18 105.9(3)
C17 Si5 Si2 119.6(2)
C19 Si5 Si2 110.5(2)
C18 Si5 Si2 112.0(2)
C22 Si6 C20 106.6(3)
C22 Si6 C21 103.4(3)
C20 Si6 C21 105.3(3)
C22 Si6 Si3 116.8(2)
C20 Si6 Si3 112.5(2)
C21 Si6 Si3 111.1(2)
C5 C1 C2 107.8(6)
C5 C1 Zr1 74.3(3)
C2 C1 Zr1 72.5(3)
C3 C2 C1 109.1(6)
C3 C2 Zr1 75.0(3)
C1 C2 Zr1 75.0(3)
C2 C3 C4 106.7(5)
C2 C3 Zr1 72.6(3)
C4 C3 Zr1 74.8(3)
C3 C4 C5 108.7(6)
C3 C4 Zr1 72.8(3)
C5 C4 Zr1 73.4(3)
C1 C5 C4 107.6(5)
C1 C5 Zr1 73.4(3)
C4 C5 Zr1 74.5(3)
C10 C6 C7 108.4(5)
C10 C6 Zr1 73.3(3)
C7 C6 Zr1 73.7(3)
C8 C7 C6 107.9(5)
C8 C7 Zr1 74.9(3)
C6 C7 Zr1 74.0(3)
C7 C8 C9 107.7(5)
C7 C8 Zr1 72.6(3)
C9 C8 Zr1 73.0(3)
C10 C9 C8 108.4(5)
C10 C9 Zr1 73.3(3)
C8 C9 Zr1 74.4(3)
C6 C10 C9 107.6(5)
C6 C10 Zr1 73.8(3)
C9 C10 Zr1 74.5(3)
C27 C26 C31 118.9(6)
C28 C27 C26 121.7(6)
C27 C28 C29 118.5(6)
C28 C29 C30 123.6(6)
C29 C30 C31 114.7(6)
C26 C31 C30 122.6(6)

loop_
_geom_bond_atom_site_label_1
_geom_bond_atom_site_label_2
_geom_bond_distance
Zr1 C2 2.475(5)
Zr1 C7 2.501(6)
Zr1 C3 2.506(5)
Zr1 C1 2.506(6)
Zr1 C10 2.497(5)
Zr1 C5 2.517(6)
Zr1 C9 2.513(6)
Zr1 C6 2.504(6)
Zr1 C8 2.530(5)
Zr1 C4 2.531(5)
Zr1 P1 2.7499(16)
Zr1 Si3 2.8526(16)
P1 C25 1.828(6)
P1 C24 1.837(6)
P1 C23 1.830(6)
Si1 C13 1.890(6)
Si1 C12 1.876(6)
Si1 C11 1.878(6)
Si1 Si2 2.365(2)
Si2 Si3 2.334(2)
Si2 Si5 2.386(2)
Si3 Si4 2.346(2)
Si3 Si6 2.355(2)
Si4 C14 1.873(6)
Si4 C15 1.878(6)
Si4 C16 1.905(6)
Si5 C17 1.887(6)
Si5 C19 1.879(6)
Si5 C18 1.874(6)
Si6 C22 1.887(6)
Si6 C20 1.885(6)
Si6 C21 1.907(6)
C1 C5 1.397(9)
C1 C2 1.392(8)
C2 C3 1.391(8)
C3 C4 1.406(9)
C4 C5 1.394(8)
C6 C10 1.418(8)
C6 C7 1.394(9)
C7 C8 1.405(9)
C8 C9 1.417(8)
C9 C10 1.385(8)
C26 C27 1.366(9)
C26 C31 1.404(9)
C27 C28 1.367(9)
C28 C29 1.406(9)
C29 C30 1.391(9)
C30 C31 1.418(9)

loop_
_geom_torsion_atom_site_label_1
_geom_torsion_atom_site_label_2
_geom_torsion_atom_site_label_3
_geom_torsion_atom_site_label_4
_geom_torsion
C2 Zr1 P1 C25 -149.4(3)
C7 Zr1 P1 C25 -44.0(3)
C3 Zr1 P1 C25 -147.6(3)
C1 Zr1 P1 C25 173.2(3)
C10 Zr1 P1 C25 -52.9(3)
C5 Zr1 P1 C25 159.4(3)
C9 Zr1 P1 C25 -20.1(3)
C6 Zr1 P1 C25 -68.0(3)
C8 Zr1 P1 C25 -12.5(3)
C4 Zr1 P1 C25 -177.8(3)
Si3 Zr1 P1 C25 72.6(3)
C2 Zr1 P1 C24 87.3(3)
C7 Zr1 P1 C24 -167.2(3)
C3 Zr1 P1 C24 89.2(3)
C1 Zr1 P1 C24 50.0(3)
C10 Zr1 P1 C24 -176.1(3)
C5 Zr1 P1 C24 36.1(3)
C9 Zr1 P1 C24 -143.3(3)
C6 Zr1 P1 C24 168.8(3)
C8 Zr1 P1 C24 -135.8(3)
C4 Zr1 P1 C24 59.0(3)
Si3 Zr1 P1 C24 -50.6(3)
C2 Zr1 P1 C23 -33.4(3)
C7 Zr1 P1 C23 72.0(3)
C3 Zr1 P1 C23 -31.5(3)
C1 Zr1 P1 C23 -70.7(3)
C10 Zr1 P1 C23 63.1(3)
C5 Zr1 P1 C23 -84.6(3)
C9 Zr1 P1 C23 96.0(3)
C6 Zr1 P1 C23 48.1(3)
C8 Zr1 P1 C23 103.5(3)
C4 Zr1 P1 C23 -61.8(3)
Si3 Zr1 P1 C23 -171.3(2)
C13 Si1 Si2 Si3 34.8(2)
C12 Si1 Si2 Si3 -85.7(2)
C11 Si1 Si2 Si3 154.2(2)
C13 Si1 Si2 Si5 167.4(2)
C12 Si1 Si2 Si5 46.9(2)
C11 Si1 Si2 Si5 -73.2(2)
C13 Si1 Si2 Zr1 -42.7(2)
C12 Si1 Si2 Zr1 -163.1(2)
C11 Si1 Si2 Zr1 76.7(2)
C2 Zr1 Si2 Si3 -143.39(15)
C7 Zr1 Si2 Si3 133.16(15)
C3 Zr1 Si2 Si3 -122.8(2)
C1 Zr1 Si2 Si3 -125.07(16)
C10 Zr1 Si2 Si3 97.73(18)
C5 Zr1 Si2 Si3 -93.07(15)
C9 Zr1 Si2 Si3 80.97(15)
C6 Zr1 Si2 Si3 135.29(17)
C8 Zr1 Si2 Si3 101.91(16)
C4 Zr1 Si2 Si3 -88.28(17)
P1 Zr1 Si2 Si3 -2.06(7)
C2 Zr1 Si2 Si1 -35.69(17)
C7 Zr1 Si2 Si1 -119.14(16)
C3 Zr1 Si2 Si1 -15.1(2)
C1 Zr1 Si2 Si1 -17.37(17)
C10 Zr1 Si2 Si1 -154.56(18)
C5 Zr1 Si2 Si1 14.64(16)
C9 Zr1 Si2 Si1 -171.32(15)
C6 Zr1 Si2 Si1 -117.00(17)
C8 Zr1 Si2 Si1 -150.38(17)
C4 Zr1 Si2 Si1 19.43(18)
P1 Zr1 Si2 Si1 105.65(9)
Si3 Zr1 Si2 Si1 107.71(10)
C2 Zr1 Si2 Si5 104.58(17)
C7 Zr1 Si2 Si5 21.13(16)
C3 Zr1 Si2 Si5 125.1(2)
C1 Zr1 Si2 Si5 122.89(18)
C10 Zr1 Si2 Si5 -14.3(2)
C5 Zr1 Si2 Si5 154.90(16)
C9 Zr1 Si2 Si5 -31.06(16)
C6 Zr1 Si2 Si5 23.26(19)
C8 Zr1 Si2 Si5 -10.12(17)
C4 Zr1 Si2 Si5 159.69(17)
P1 Zr1 Si2 Si5 -114.09(9)
Si3 Zr1 Si2 Si5 -112.03(11)
Si1 Si2 Si3 Si4 122.54(9)
Si5 Si2 Si3 Si4 1.52(12)
Zr1 Si2 Si3 Si4 -120.73(7)
Si1 Si2 Si3 Si6 5.18(12)
Si5 Si2 Si3 Si6 -115.85(10)
Zr1 Si2 Si3 Si6 121.90(8)
Si1 Si2 Si3 Zr1 -116.72(8)
Si5 Si2 Si3 Zr1 122.25(9)
C2 Zr1 Si3 Si2 58.2(2)
C7 Zr1 Si3 Si2 -54.89(17)
C3 Zr1 Si3 Si2 106.6(2)
C1 Zr1 Si3 Si2 54.97(16)
C10 Zr1 Si3 Si2 -117.44(16)
C5 Zr1 Si3 Si2 82.86(15)
C9 Zr1 Si3 Si2 -103.92(14)
C6 Zr1 Si3 Si2 -83.6(3)
C8 Zr1 Si3 Si2 -71.31(14)
C4 Zr1 Si3 Si2 110.06(15)
P1 Zr1 Si3 Si2 178.35(6)
C2 Zr1 Si3 Si4 159.5(2)
C7 Zr1 Si3 Si4 46.46(18)
C3 Zr1 Si3 Si4 -152.1(2)
C1 Zr1 Si3 Si4 156.31(17)
C10 Zr1 Si3 Si4 -16.09(17)
C5 Zr1 Si3 Si4 -175.80(16)
C9 Zr1 Si3 Si4 -2.57(16)
C6 Zr1 Si3 Si4 17.8(3)
C8 Zr1 Si3 Si4 30.03(16)
C4 Zr1 Si3 Si4 -148.59(16)
P1 Zr1 Si3 Si4 -80.30(9)
C2 Zr1 Si3 Si6 -48.6(2)
C7 Zr1 Si3 Si6 -161.68(17)
C3 Zr1 Si3 Si6 -0.2(2)
C1 Zr1 Si3 Si6 -51.82(18)
C10 Zr1 Si3 Si6 135.77(17)
C5 Zr1 Si3 Si6 -23.93(17)
C9 Zr1 Si3 Si6 149.29(16)
C6 Zr1 Si3 Si6 169.6(2)
C8 Zr1 Si3 Si6 -178.10(16)
C4 Zr1 Si3 Si6 3.27(17)
P1 Zr1 Si3 Si6 71.56(9)
Si2 Si3 Si4 C14 41.4(2)
Si6 Si3 Si4 C14 167.4(2)
Zr1 Si3 Si4 C14 -35.0(2)
Si2 Si3 Si4 C15 -79.9(2)
Si6 Si3 Si4 C15 46.1(2)
Zr1 Si3 Si4 C15 -156.3(2)
Si2 Si3 Si4 C16 162.3(2)
Si6 Si3 Si4 C16 -71.6(2)
Zr1 Si3 Si4 C16 86.0(2)
Si3 Si2 Si5 C17 -79.2(3)
Si1 Si2 Si5 C17 151.0(2)
Zr1 Si2 Si5 C17 3.6(3)
Si3 Si2 Si5 C19 164.5(2)
Si1 Si2 Si5 C19 34.7(2)
Zr1 Si2 Si5 C19 -112.8(2)
Si3 Si2 Si5 C18 46.6(2)
Si1 Si2 Si5 C18 -83.2(2)
Zr1 Si2 Si5 C18 129.4(2)
Si2 Si3 Si6 C22 -78.6(2)
Si4 Si3 Si6 C22 158.5(2)
Zr1 Si3 Si6 C22 1.5(2)
Si2 Si3 Si6 C20 45.3(2)
Si4 Si3 Si6 C20 -77.6(2)
Zr1 Si3 Si6 C20 125.4(2)
Si2 Si3 Si6 C21 163.1(2)
Si4 Si3 Si6 C21 40.2(2)
Zr1 Si3 Si6 C21 -116.8(2)
C2 Zr1 C1 C5 -114.9(5)
C7 Zr1 C1 C5 -177.2(3)
C3 Zr1 C1 C5 -77.9(4)
C10 Zr1 C1 C5 -128.3(4)
C9 Zr1 C1 C5 -175.2(4)
C6 Zr1 C1 C5 -144.4(3)
C8 Zr1 C1 C5 160.1(3)
C4 Zr1 C1 C5 -37.2(3)
P1 Zr1 C1 C5 -26.6(4)
Si3 Zr1 C1 C5 61.0(3)
C7 Zr1 C1 C2 -62.3(4)
C3 Zr1 C1 C2 37.0(4)
C10 Zr1 C1 C2 -13.4(5)
C5 Zr1 C1 C2 114.9(5)
C9 Zr1 C1 C2 -60.3(6)
C6 Zr1 C1 C2 -29.5(4)
C8 Zr1 C1 C2 -85.0(4)
C4 Zr1 C1 C2 77.7(4)
P1 Zr1 C1 C2 88.3(4)
Si3 Zr1 C1 C2 175.9(3)
C5 C1 C2 C3 -1.4(6)
Zr1 C1 C2 C3 -67.9(4)
C5 C1 C2 Zr1 66.5(4)
C7 Zr1 C2 C3 -126.0(4)
C1 Zr1 C2 C3 115.0(5)
C10 Zr1 C2 C3 -74.7(4)
C5 Zr1 C2 C3 78.0(4)
C9 Zr1 C2 C3 -94.5(4)
C6 Zr1 C2 C3 -94.2(4)
C8 Zr1 C2 C3 -130.5(4)
C4 Zr1 C2 C3 37.8(3)
P1 Zr1 C2 C3 3.5(4)
Si3 Zr1 C2 C3 109.2(3)
C7 Zr1 C2 C1 118.9(4)
C3 Zr1 C2 C1 -115.0(5)
C10 Zr1 C2 C1 170.3(4)
C5 Zr1 C2 C1 -37.0(4)
C9 Zr1 C2 C1 150.5(4)
C6 Zr1 C2 C1 150.7(4)
C8 Zr1 C2 C1 114.5(4)
C4 Zr1 C2 C1 -77.2(4)
P1 Zr1 C2 C1 -111.6(4)
Si3 Zr1 C2 C1 -5.8(5)
C1 C2 C3 C4 0.3(6)
Zr1 C2 C3 C4 -67.6(4)
C1 C2 C3 Zr1 67.9(4)
C7 Zr1 C3 C2 55.9(4)
C1 Zr1 C3 C2 -37.0(3)
C10 Zr1 C3 C2 109.9(4)
C5 Zr1 C3 C2 -77.3(4)
C9 Zr1 C3 C2 111.2(4)
C6 Zr1 C3 C2 79.2(4)
C8 Zr1 C3 C2 69.9(4)
C4 Zr1 C3 C2 -113.5(5)
P1 Zr1 C3 C2 -176.9(4)
Si3 Zr1 C3 C2 -107.2(4)
C2 Zr1 C3 C4 113.5(5)
C7 Zr1 C3 C4 169.4(4)
C1 Zr1 C3 C4 76.4(4)
C10 Zr1 C3 C4 -136.6(4)
C5 Zr1 C3 C4 36.1(3)
C9 Zr1 C3 C4 -135.3(3)
C6 Zr1 C3 C4 -167.3(4)
C8 Zr1 C3 C4 -176.6(3)
P1 Zr1 C3 C4 -63.5(3)
Si3 Zr1 C3 C4 6.2(4)
C2 C3 C4 C5 0.9(6)
Zr1 C3 C4 C5 -65.2(4)
C2 C3 C4 Zr1 66.0(4)
C2 Zr1 C4 C3 -37.9(3)
C7 Zr1 C4 C3 -14.8(5)
C1 Zr1 C4 C3 -78.7(4)
C10 Zr1 C4 C3 49.6(4)
C5 Zr1 C4 C3 -116.2(5)
C9 Zr1 C4 C3 72.5(5)
C6 Zr1 C4 C3 13.5(4)
C8 Zr1 C4 C3 10.0(10)
P1 Zr1 C4 C3 110.5(3)
Si3 Zr1 C4 C3 -175.6(3)
C2 Zr1 C4 C5 78.4(4)
C7 Zr1 C4 C5 101.5(4)
C3 Zr1 C4 C5 116.2(5)
C1 Zr1 C4 C5 37.5(3)
C10 Zr1 C4 C5 165.8(3)
C9 Zr1 C4 C5 -171.3(3)
C6 Zr1 C4 C5 129.8(4)
C8 Zr1 C4 C5 126.3(8)
P1 Zr1 C4 C5 -133.3(4)
Si3 Zr1 C4 C5 -59.4(4)
C2 C1 C5 C4 1.9(6)
Zr1 C1 C5 C4 67.2(4)
C2 C1 C5 Zr1 -65.3(4)
C3 C4 C5 C1 -1.7(6)
Zr1 C4 C5 C1 -66.5(4)
C3 C4 C5 Zr1 64.8(4)
C2 Zr1 C5 C1 37.2(3)
C7 Zr1 C5 C1 3.7(5)
C3 Zr1 C5 C1 77.7(4)
C10 Zr1 C5 C1 90.8(5)
C9 Zr1 C5 C1 162.8(14)
C6 Zr1 C5 C1 47.0(4)
C8 Zr1 C5 C1 -39.2(6)
C4 Zr1 C5 C1 114.2(5)
P1 Zr1 C5 C1 158.3(3)
Si3 Zr1 C5 C1 -122.0(3)
C2 Zr1 C5 C4 -77.1(4)
C7 Zr1 C5 C4 -110.5(4)
C3 Zr1 C5 C4 -36.5(4)
C1 Zr1 C5 C4 -114.2(5)
C10 Zr1 C5 C4 -23.4(6)
C9 Zr1 C5 C4 48.5(16)
C6 Zr1 C5 C4 -67.3(5)
C8 Zr1 C5 C4 -153.5(4)
P1 Zr1 C5 C4 44.1(4)
Si3 Zr1 C5 C4 123.7(4)
C2 Zr1 C6 C10 143.2(4)
C7 Zr1 C6 C10 -115.5(5)
C3 Zr1 C6 C10 110.4(4)
C1 Zr1 C6 C10 158.9(3)
C5 Zr1 C6 C10 135.1(3)
C9 Zr1 C6 C10 -37.1(3)
C8 Zr1 C6 C10 -78.0(4)
C4 Zr1 C6 C10 103.1(4)
P1 Zr1 C6 C10 27.2(3)
Si3 Zr1 C6 C10 -62.7(4)
C2 Zr1 C6 C7 -101.3(4)
C3 Zr1 C6 C7 -134.1(4)
C1 Zr1 C6 C7 -85.5(4)
C10 Zr1 C6 C7 115.5(5)
C5 Zr1 C6 C7 -109.4(4)
C9 Zr1 C6 C7 78.5(4)
C8 Zr1 C6 C7 37.6(3)
C4 Zr1 C6 C7 -141.4(4)
P1 Zr1 C6 C7 142.8(3)
Si3 Zr1 C6 C7 52.9(5)
C10 C6 C7 C8 -2.3(7)
Zr1 C6 C7 C8 -67.9(4)
C10 C6 C7 Zr1 65.6(4)
C2 Zr1 C7 C8 -172.5(4)
C3 Zr1 C7 C8 160.9(3)
C1 Zr1 C7 C8 -144.0(3)
C10 Zr1 C7 C8 76.9(4)
C5 Zr1 C7 C8 -146.1(3)
C9 Zr1 C7 C8 37.0(3)
C6 Zr1 C7 C8 114.1(5)
C4 Zr1 C7 C8 169.0(3)
P1 Zr1 C7 C8 66.4(4)
Si3 Zr1 C7 C8 -31.8(4)
C2 Zr1 C7 C6 73.4(4)
C3 Zr1 C7 C6 46.9(4)
C1 Zr1 C7 C6 101.9(4)
C10 Zr1 C7 C6 -37.2(3)
C5 Zr1 C7 C6 99.9(4)
C9 Zr1 C7 C6 -77.0(4)
C8 Zr1 C7 C6 -114.1(5)
C4 Zr1 C7 C6 55.0(5)
P1 Zr1 C7 C6 -47.7(4)
Si3 Zr1 C7 C6 -145.9(3)
C6 C7 C8 C9 2.1(6)
Zr1 C7 C8 C9 -65.1(4)
C6 C7 C8 Zr1 67.2(4)
C2 Zr1 C8 C7 8.3(4)
C3 Zr1 C8 C7 -26.0(5)
C1 Zr1 C8 C7 45.1(4)
C10 Zr1 C8 C7 -78.7(4)
C5 Zr1 C8 C7 69.5(6)
C9 Zr1 C8 C7 -115.3(5)
C6 Zr1 C8 C7 -37.5(3)
C4 Zr1 C8 C7 -33.4(9)
P1 Zr1 C8 C7 -129.1(3)
Si3 Zr1 C8 C7 152.0(3)
C2 Zr1 C8 C9 123.7(3)
C7 Zr1 C8 C9 115.3(5)
C3 Zr1 C8 C9 89.3(4)
C1 Zr1 C8 C9 160.4(3)
C10 Zr1 C8 C9 36.6(3)
C5 Zr1 C8 C9 -175.1(4)
C6 Zr1 C8 C9 77.9(4)
C4 Zr1 C8 C9 81.9(9)
P1 Zr1 C8 C9 -13.8(4)
Si3 Zr1 C8 C9 -92.6(3)
C7 C8 C9 C10 -1.2(6)
Zr1 C8 C9 C10 -66.0(4)
C7 C8 C9 Zr1 64.8(4)
C2 Zr1 C9 C10 38.4(4)
C7 Zr1 C9 C10 78.4(4)
C3 Zr1 C9 C10 -2.5(4)
C1 Zr1 C9 C10 76.0(6)
C5 Zr1 C9 C10 -82.5(16)
C6 Zr1 C9 C10 38.1(3)
C8 Zr1 C9 C10 115.2(5)
C4 Zr1 C9 C10 -41.2(5)
P1 Zr1 C9 C10 -78.0(3)
Si3 Zr1 C9 C10 -157.6(3)
C2 Zr1 C9 C8 -76.8(4)
C7 Zr1 C9 C8 -36.8(3)
C3 Zr1 C9 C8 -117.7(4)
C1 Zr1 C9 C8 -39.2(6)
C10 Zr1 C9 C8 -115.2(5)
C5 Zr1 C9 C8 162.3(14)
C6 Zr1 C9 C8 -77.1(4)
C4 Zr1 C9 C8 -156.4(4)
P1 Zr1 C9 C8 166.8(3)
Si3 Zr1 C9 C8 87.2(3)
C7 C6 C10 C9 1.6(7)
Zr1 C6 C10 C9 67.4(4)
C7 C6 C10 Zr1 -65.9(4)
C8 C9 C10 C6 -0.2(6)
Zr1 C9 C10 C6 -66.9(4)
C8 C9 C10 Zr1 66.7(4)
C2 Zr1 C10 C6 -36.8(4)
C7 Zr1 C10 C6 36.5(3)
C3 Zr1 C10 C6 -68.0(4)
C1 Zr1 C10 C6 -29.4(5)
C5 Zr1 C10 C6 -78.5(5)
C9 Zr1 C10 C6 114.1(5)
C8 Zr1 C10 C6 76.8(4)
C4 Zr1 C10 C6 -92.1(4)
P1 Zr1 C10 C6 -152.3(4)
Si3 Zr1 C10 C6 140.2(3)
C2 Zr1 C10 C9 -150.8(3)
C7 Zr1 C10 C9 -77.6(4)
C3 Zr1 C10 C9 178.0(4)
C1 Zr1 C10 C9 -143.5(4)
C5 Zr1 C10 C9 167.4(4)
C6 Zr1 C10 C9 -114.1(5)
C8 Zr1 C10 C9 -37.2(3)
C4 Zr1 C10 C9 153.8(3)
P1 Zr1 C10 C9 93.7(3)
Si3 Zr1 C10 C9 26.1(4)
C31 C26 C27 C28 0.9(10)
C26 C27 C28 C29 -1.1(10)
C27 C28 C29 C30 1.5(9)
C28 C29 C30 C31 -1.5(9)
C27 C26 C31 C30 -1.0(10)
C29 C30 C31 C26 1.3(9)
